data_2217803
loop_
_publ_author_name
'McAdam, C. John'
'Simpson, Jim'

_publ_section_title
;
 4-(Dimethylamino)pyridinium 4-toluenesulfonate
;
_journal_coeditor_code NG2425
_journal_issue 3
_journal_name_full 'Acta Crystallographica Section E'
_journal_page_first o627
_journal_page_last o628
_journal_paper_doi 10.1107/S1600536808004856
_journal_volume 64
_journal_year 2008
_chemical_formula_moiety 'C7 H11 N2 +, C7 H7 O3 S -'
_chemical_formula_sum 'C14 H18 N2 O3 S'
_chemical_formula_weight 294.36
_chemical_name_common DPTS
_chemical_name_systematic
;
4-(Dimethylamino)pyridinium 4-toluenesulfonate
;
_space_group_IT_number 14
_symmetry_cell_setting monoclinic
_symmetry_space_group_name_Hall '-P 2yn'
_symmetry_space_group_name_H-M 'P 1 21/n 1'
_atom_sites_solution_hydrogens geom
_atom_sites_solution_primary direct
_atom_sites_solution_secondary difmap
_cell_angle_alpha 90.00
_cell_angle_beta 111.429(3)
_cell_angle_gamma 90.00
_cell_formula_units_Z 4
_cell_length_a 8.9878(7)
_cell_length_b 17.5897(12)
_cell_length_c 9.8202(6)
_cell_measurement_reflns_used 5199
_cell_measurement_temperature 91(2)
_cell_measurement_theta_max 28.36
_cell_measurement_theta_min 2.31
_cell_volume 1445.18(18)
_computing_cell_refinement 'APEX2 (Bruker, 2006) and SAINT (Bruker, 2006)'
_computing_data_collection 'APEX2 (Bruker, 2006)'
_computing_data_reduction 'SAINT (Bruker, 2006)'
_computing_molecular_graphics
;
ORTEP-3 (Farrugia, 1997) and Mercury (Macrae <i>et al.</i>,
2006)
;
_computing_publication_material
;
SHELXL97 (Sheldrick, 2008), enCIFer (Allen <i>et al.</i>,  2004)
and
PLATON (Spek, 2003)
;
_computing_structure_refinement
;
SHELXL97 (Sheldrick, 2008) and TITAN2000 (Hunter & Simpson,
1999)
;
_computing_structure_solution
;
SHELXS97 (Sheldrick, 2008) and TITAN2000 (Hunter & Simpson,
1999)
;
_diffrn_ambient_temperature 91(2)
_diffrn_measured_fraction_theta_full 0.996
_diffrn_measured_fraction_theta_max 0.996
_diffrn_measurement_device_type 'Bruker APEXII CCD area-detector'
_diffrn_measurement_method \w
_diffrn_radiation_monochromator graphite
_diffrn_radiation_source 'fine-focus sealed tube'
_diffrn_radiation_type MoK\a
_diffrn_radiation_wavelength 0.71073
_diffrn_reflns_av_R_equivalents 0.0367
_diffrn_reflns_av_sigmaI/netI 0.0270
_diffrn_reflns_limit_h_max 11
_diffrn_reflns_limit_h_min -12
_diffrn_reflns_limit_k_max 23
_diffrn_reflns_limit_k_min -23
_diffrn_reflns_limit_l_max 13
_diffrn_reflns_limit_l_min -13
_diffrn_reflns_number 22414
_diffrn_reflns_theta_full 28.89
_diffrn_reflns_theta_max 28.89
_diffrn_reflns_theta_min 2.70
_diffrn_standards_number 0
_exptl_absorpt_coefficient_mu 0.233
_exptl_absorpt_correction_T_max 0.991
_exptl_absorpt_correction_T_min 0.860
_exptl_absorpt_correction_type multi-scan
_exptl_absorpt_process_details '(SADABS; Bruker, 2006)'
_exptl_crystal_colour colourless
_exptl_crystal_density_diffrn 1.353
_exptl_crystal_density_method 'not measured'
_exptl_crystal_description block
_exptl_crystal_F_000 624
_exptl_crystal_size_max 0.43
_exptl_crystal_size_mid 0.07
_exptl_crystal_size_min 0.04
_refine_diff_density_max 1.106
_refine_diff_density_min -0.405
_refine_ls_extinction_method none
_refine_ls_goodness_of_fit_ref 1.047
_refine_ls_hydrogen_treatment mixed
_refine_ls_matrix_type full
_refine_ls_number_parameters 188
_refine_ls_number_reflns 3792
_refine_ls_number_restraints 0
_refine_ls_restrained_S_all 1.047
_refine_ls_R_factor_all 0.0534
_refine_ls_R_factor_gt 0.0417
_refine_ls_shift/su_max 0.001
_refine_ls_shift/su_mean 0.000
_refine_ls_structure_factor_coef Fsqd
_refine_ls_weighting_details 'calc w=1/[\s^2^(Fo^2^)+(0.0662P)^2^+0.7048P] where P=(Fo^2^+2Fc^2^)/3'
_refine_ls_weighting_scheme calc
_refine_ls_wR_factor_gt 0.1160
_refine_ls_wR_factor_ref 0.1248
_reflns_number_gt 3087
_reflns_number_total 3792
_reflns_threshold_expression I>2\s(I)
_cod_data_source_file ng2425.cif
_cod_data_source_block I
_cod_original_cell_volume 1445.18(17)
_cod_original_sg_symbol_H-M 'P 21/n'
_cod_database_code 2217803
_cod_database_fobs_code 2217803

loop_
_symmetry_equiv_pos_as_xyz
'x, y, z'
'-x+1/2, y+1/2, -z+1/2'
'-x, -y, -z'
'x-1/2, -y-1/2, z-1/2'

loop_
_atom_site_type_symbol
_atom_site_label
_atom_site_fract_x
_atom_site_fract_y
_atom_site_fract_z
_atom_site_U_iso_or_equiv
_atom_site_adp_type
_atom_site_calc_flag
_atom_site_refinement_flags
_atom_site_occupancy
S S1 0.62942(4) 0.40655(2) 0.30685(4) 0.02071(12) Uani d . 1
O O1 0.65251(15) 0.46441(8) 0.41760(13) 0.0300(3) Uani d . 1
O O2 0.76431(14) 0.35591(8) 0.33293(14) 0.0305(3) Uani d . 1
O O3 0.57456(14) 0.43952(7) 0.15893(12) 0.0253(3) Uani d . 1
C C1 0.46612(19) 0.35035(9) 0.30817(17) 0.0218(3) Uani d . 1
C C2 0.4183(2) 0.28743(10) 0.21659(18) 0.0262(3) Uani d . 1
H H2 0.4773 0.2724 0.1582 0.031 Uiso calc R 1
C C3 0.2834(2) 0.24663(10) 0.2110(2) 0.0320(4) Uani d . 1
H H3 0.2503 0.2040 0.1477 0.038 Uiso calc R 1
C C4 0.1961(2) 0.26748(11) 0.2972(2) 0.0338(4) Uani d . 1
C C5 0.2470(2) 0.32962(12) 0.3887(2) 0.0336(4) Uani d . 1
H H5 0.1893 0.3440 0.4487 0.040 Uiso calc R 1
C C6 0.3805(2) 0.37166(11) 0.39512(18) 0.0275(4) Uani d . 1
H H6 0.4129 0.4145 0.4581 0.033 Uiso calc R 1
C C7 0.0465(3) 0.22552(14) 0.2912(3) 0.0531(6) Uani d . 1
H H7A -0.0405 0.2620 0.2757 0.080 Uiso calc R 1
H H7B 0.0674 0.1985 0.3835 0.080 Uiso calc R 1
H H7C 0.0160 0.1889 0.2103 0.080 Uiso calc R 1
N N1 0.24038(18) 0.56935(9) 0.00587(17) 0.0267(3) Uani d . 1
H H1 0.301(3) 0.5637(13) -0.037(2) 0.036(6) Uiso d . 1
C C8 0.2816(2) 0.54668(9) 0.14560(19) 0.0250(3) Uani d . 1
H H8 0.3848 0.5256 0.1948 0.030 Uiso calc R 1
C C9 0.17879(18) 0.55323(9) 0.21827(17) 0.0207(3) Uani d . 1
H H9 0.2105 0.5373 0.3173 0.025 Uiso calc R 1
C C10 0.02343(18) 0.58410(8) 0.14474(16) 0.0172(3) Uani d . 1
C C11 -0.0123(2) 0.60940(9) -0.00116(17) 0.0211(3) Uani d . 1
H H11 -0.1129 0.6322 -0.0537 0.025 Uiso calc R 1
C C12 0.0971(2) 0.60106(10) -0.06569(18) 0.0254(3) Uani d . 1
H H12 0.0717 0.6180 -0.1634 0.031 Uiso calc R 1
N N2 -0.08300(16) 0.58856(8) 0.21026(14) 0.0206(3) Uani d . 1
C C13 -0.0458(2) 0.55874(11) 0.35772(17) 0.0280(4) Uani d . 1
H H13A 0.0303 0.5927 0.4286 0.042 Uiso calc R 1
H H13B 0.0013 0.5080 0.3647 0.042 Uiso calc R 1
H H13C -0.1441 0.5556 0.3789 0.042 Uiso calc R 1
C C14 -0.2376(2) 0.62548(12) 0.13823(19) 0.0296(4) Uani d . 1
H H14A -0.2949 0.6003 0.0447 0.044 Uiso calc R 1
H H14B -0.2210 0.6791 0.1208 0.044 Uiso calc R 1
H H14C -0.3008 0.6218 0.2009 0.044 Uiso calc R 1

loop_
_atom_site_aniso_label
_atom_site_aniso_U_11
_atom_site_aniso_U_22
_atom_site_aniso_U_33
_atom_site_aniso_U_12
_atom_site_aniso_U_13
_atom_site_aniso_U_23
S1 0.01460(19) 0.0296(2) 0.01777(19) 0.00256(14) 0.00579(14) 0.00122(14)
O1 0.0244(6) 0.0395(7) 0.0268(6) -0.0059(5) 0.0103(5) -0.0087(5)
O2 0.0181(6) 0.0409(7) 0.0314(6) 0.0095(5) 0.0077(5) 0.0044(5)
O3 0.0191(6) 0.0375(7) 0.0220(6) 0.0038(5) 0.0107(4) 0.0071(5)
C1 0.0185(7) 0.0270(8) 0.0187(7) 0.0030(6) 0.0052(6) 0.0067(6)
C2 0.0254(8) 0.0247(8) 0.0262(8) 0.0076(7) 0.0069(6) 0.0069(6)
C3 0.0305(9) 0.0217(8) 0.0368(10) 0.0022(7) 0.0040(8) 0.0065(7)
C4 0.0253(9) 0.0304(9) 0.0448(11) 0.0019(7) 0.0118(8) 0.0155(8)
C5 0.0282(9) 0.0409(11) 0.0368(10) 0.0026(8) 0.0181(8) 0.0090(8)
C6 0.0244(8) 0.0359(10) 0.0235(8) 0.0010(7) 0.0102(7) 0.0030(7)
C7 0.0366(12) 0.0412(12) 0.0846(19) 0.0004(9) 0.0258(12) 0.0119(12)
N1 0.0268(7) 0.0282(8) 0.0331(8) -0.0029(6) 0.0205(6) -0.0057(6)
C8 0.0209(8) 0.0213(8) 0.0347(9) 0.0010(6) 0.0126(7) -0.0004(7)
C9 0.0189(7) 0.0191(7) 0.0229(7) 0.0016(6) 0.0064(6) 0.0018(6)
C10 0.0183(7) 0.0161(7) 0.0172(7) -0.0013(5) 0.0067(5) -0.0020(5)
C11 0.0224(8) 0.0230(8) 0.0176(7) 0.0009(6) 0.0070(6) 0.0008(6)
C12 0.0295(9) 0.0285(9) 0.0208(7) -0.0042(7) 0.0121(6) -0.0021(6)
N2 0.0173(6) 0.0286(7) 0.0164(6) 0.0026(5) 0.0067(5) 0.0020(5)
C13 0.0232(8) 0.0437(10) 0.0184(7) 0.0004(7) 0.0093(6) 0.0057(7)
C14 0.0185(8) 0.0445(10) 0.0259(8) 0.0094(7) 0.0082(6) 0.0047(7)

loop_
_atom_type_symbol
_atom_type_description
_atom_type_scat_dispersion_real
_atom_type_scat_dispersion_imag
_atom_type_scat_source
C C 0.0033 0.0016 'International Tables Vol C Tables 4.2.6.8 and 6.1.1.4'
H H 0.0000 0.0000 'International Tables Vol C Tables 4.2.6.8 and 6.1.1.4'
N N 0.0061 0.0033 'International Tables Vol C Tables 4.2.6.8 and 6.1.1.4'
O O 0.0106 0.0060 'International Tables Vol C Tables 4.2.6.8 and 6.1.1.4'
S S 0.1246 0.1234 'International Tables Vol C Tables 4.2.6.8 and 6.1.1.4'

loop_
_geom_angle_atom_site_label_1
_geom_angle_atom_site_label_2
_geom_angle_atom_site_label_3
_geom_angle
O1 S1 O2 114.71(8)
O1 S1 O3 111.64(8)
O2 S1 O3 111.92(7)
O1 S1 C1 106.15(8)
O2 S1 C1 107.29(8)
O3 S1 C1 104.31(7)
C2 C1 C6 120.03(16)
C2 C1 S1 119.99(13)
C6 C1 S1 119.89(14)
C1 C2 C3 119.64(16)
C1 C2 H2 120.2
C3 C2 H2 120.2
C2 C3 C4 120.97(18)
C2 C3 H3 119.5
C4 C3 H3 119.5
C5 C4 C3 118.39(17)
C5 C4 C7 119.3(2)
C3 C4 C7 122.3(2)
C4 C5 C6 121.65(17)
C4 C5 H5 119.2
C6 C5 H5 119.2
C5 C6 C1 119.31(17)
C5 C6 H6 120.3
C1 C6 H6 120.3
C4 C7 H7A 109.5
C4 C7 H7B 109.5
H7A C7 H7B 109.5
C4 C7 H7C 109.5
H7A C7 H7C 109.5
H7B C7 H7C 109.5
C12 N1 C8 120.78(14)
C12 N1 H1 118.9(16)
C8 N1 H1 120.4(16)
N1 C8 C9 121.48(16)
N1 C8 H8 119.3
C9 C8 H8 119.3
C8 C9 C10 119.56(15)
C8 C9 H9 120.2
C10 C9 H9 120.2
N2 C10 C11 121.97(14)
N2 C10 C9 121.33(14)
C11 C10 C9 116.70(14)
C12 C11 C10 120.08(15)
C12 C11 H11 120.0
C10 C11 H11 120.0
N1 C12 C11 121.34(15)
N1 C12 H12 119.3
C11 C12 H12 119.3
C10 N2 C13 120.79(13)
C10 N2 C14 120.98(13)
C13 N2 C14 118.20(13)
N2 C13 H13A 109.5
N2 C13 H13B 109.5
H13A C13 H13B 109.5
N2 C13 H13C 109.5
H13A C13 H13C 109.5
H13B C13 H13C 109.5
N2 C14 H14A 109.5
N2 C14 H14B 109.5
H14A C14 H14B 109.5
N2 C14 H14C 109.5
H14A C14 H14C 109.5
H14B C14 H14C 109.5

loop_
_geom_bond_atom_site_label_1
_geom_bond_atom_site_label_2
_geom_bond_distance
S1 O1 1.4481(13)
S1 O2 1.4499(12)
S1 O3 1.4718(11)
S1 C1 1.7735(17)
C1 C2 1.391(2)
C1 C6 1.394(2)
C2 C3 1.392(3)
C2 H2 0.9500
C3 C4 1.397(3)
C3 H3 0.9500
C4 C5 1.382(3)
C4 C7 1.515(3)
C5 C6 1.391(3)
C5 H5 0.9500
C6 H6 0.9500
C7 H7A 0.9800
C7 H7B 0.9800
C7 H7C 0.9800
N1 C12 1.342(2)
N1 C8 1.344(2)
N1 H1 0.81(2)
C8 C9 1.363(2)
C8 H8 0.9500
C9 C10 1.425(2)
C9 H9 0.9500
C10 N2 1.3360(19)
C10 C11 1.420(2)
C11 C12 1.359(2)
C11 H11 0.9500
C12 H12 0.9500
N2 C13 1.4595(19)
N2 C14 1.461(2)
C13 H13A 0.9800
C13 H13B 0.9800
C13 H13C 0.9800
C14 H14A 0.9800
C14 H14B 0.9800
C14 H14C 0.9800

loop_
_geom_hbond_atom_site_label_D
_geom_hbond_atom_site_label_H
_geom_hbond_atom_site_label_A
_geom_hbond_site_symmetry_A
_geom_hbond_distance_DH
_geom_hbond_distance_HA
_geom_hbond_distance_DA
_geom_hbond_angle_DHA
C8 H8 O3 . 0.95 2.40 3.201(2) 141.7
N1 H1 O3 3_665 0.81(2) 1.92(2) 2.7160(18) 171(2)
C12 H12 O2 3_665 0.95 2.64 3.376(2) 135.2
C7 H7A O2 1_455 0.98 2.62 3.553(3) 160.1
C13 H13C O1 1_455 0.98 2.56 3.408(2) 144.5
C6 H6 O1 3_666 0.95 2.63 3.490(2) 151.4
C9 H9 O1 3_666 0.95 2.44 3.350(2) 160.3
C13 H13A O2 3_666 0.98 2.56 3.502(2) 161.4
C14 H14A O3 3_565 0.98 2.67 3.541(2) 148.0
C11 H11 Cg2 4_666 0.95 2.72 3.5883(18) 152.0

loop_
_geom_torsion_atom_site_label_1
_geom_torsion_atom_site_label_2
_geom_torsion_atom_site_label_3
_geom_torsion_atom_site_label_4
_geom_torsion
O1 S1 C1 C2 -177.44(13)
O2 S1 C1 C2 -54.35(14)
O3 S1 C1 C2 64.53(14)
O1 S1 C1 C6 6.04(15)
O2 S1 C1 C6 129.12(14)
O3 S1 C1 C6 -112.00(14)
C6 C1 C2 C3 0.8(2)
S1 C1 C2 C3 -175.68(12)
C1 C2 C3 C4 -0.6(3)
C2 C3 C4 C5 -0.2(3)
C2 C3 C4 C7 178.49(18)
C3 C4 C5 C6 0.8(3)
C7 C4 C5 C6 -177.93(19)
C4 C5 C6 C1 -0.6(3)
C2 C1 C6 C5 -0.3(2)
S1 C1 C6 C5 176.27(13)
C12 N1 C8 C9 1.7(3)
N1 C8 C9 C10 0.6(2)
C8 C9 C10 N2 177.23(15)
C8 C9 C10 C11 -2.5(2)
N2 C10 C11 C12 -177.39(15)
C9 C10 C11 C12 2.3(2)
C8 N1 C12 C11 -1.8(3)
C10 C11 C12 N1 -0.2(3)
C11 C10 N2 C13 176.99(15)
C9 C10 N2 C13 -2.7(2)
C11 C10 N2 C14 -4.9(2)
C9 C10 N2 C14 175.34(15)

loop_
_cod_related_entry_id
_cod_related_entry_database
_cod_related_entry_code
1 ChemSpider 9121546
